data_4115636
loop_
_publ_author_name
'Shu-Li You'
'Xia-Zhen Zhu'
'Yu-Mei Luo'
'Xue-Long Hou'
'Li-Xin Dai'

_publ_section_title
;
 Highly Regio- and Enantioselective Pd-Catalyzed Allylic Alkylation and
 Amination of Monosubstituted Allylic Acetates with Novel Ferrocene
 P,N-Ligands
;
_journal_name_full 'Journal of the American Chemical Society'
_journal_page_first 7471
_journal_page_last 7472
_journal_paper_doi 10.1021/ja016121w
_journal_volume 123
_journal_year 2001
_chemical_formula_sum 'C44 H41 Fe N2 O3 P'
_space_group_IT_number 4
_symmetry_cell_setting monoclinic
_symmetry_Int_Tables_number 4
_symmetry_space_group_name_Hall 'P 2yb'
_symmetry_space_group_name_H-M 'P 1 21 1'
_audit_creation_date 'Mon Oct 24 15:15:53 2000'
_audit_creation_method 'from TEXRAY.INF file'
_cell_angle_alpha 90
_cell_angle_beta 92.229(8)
_cell_angle_gamma 90
_cell_formula_units_Z 2.00
_cell_length_a 11.690(1)
_cell_length_b 11.872(2)
_cell_length_c 13.390(1)
_cell_measurement_reflns_used 19
_cell_measurement_temperature 20.0
_cell_measurement_theta_max 21.47
_cell_measurement_theta_min 18.89
_cell_volume 1856.9(4)
_computing_cell_refinement 'MSC/AFC Diffractometer Control'
_computing_data_collection 'MSC/AFC Diffractometer Control'
_computing_data_reduction 'teXsan: PROCESS (MSC)'
_computing_publication_material 'teXsan: FINISH (MSC)'
_computing_structure_refinement 'teXsan: LS (MSC)'
_computing_structure_solution 'DIRDIF92 (PATTY)'
_diffrn_ambient_temperature 20.0
_diffrn_measurement_device AFC7R
_diffrn_measurement_method 'omega/2-theta scans'
_diffrn_orient_matrix_UB_11 0.01399
_diffrn_orient_matrix_UB_12 0.02523
_diffrn_orient_matrix_UB_13 0.07067
_diffrn_orient_matrix_UB_21 0.00872
_diffrn_orient_matrix_UB_22 0.07940
_diffrn_orient_matrix_UB_23 -0.02348
_diffrn_orient_matrix_UB_31 -0.08400
_diffrn_orient_matrix_UB_32 0.01242
_diffrn_orient_matrix_UB_33 0.00637
_diffrn_radiation_monochromator graphite
_diffrn_radiation_source 'X-ray tube'
_diffrn_radiation_type MoKalpha
_diffrn_radiation_wavelength 0.7107
_diffrn_reflns_av_R_equivalents 2.08
_diffrn_reflns_limit_h_max 13
_diffrn_reflns_limit_h_min 0
_diffrn_reflns_limit_k_max 15
_diffrn_reflns_limit_k_min 0
_diffrn_reflns_limit_l_max 16
_diffrn_reflns_limit_l_min -4
_diffrn_reflns_number 4406
_diffrn_reflns_theta_max 27.4929
_diffrn_standards_decay_% -0.12
_diffrn_standards_interval_count 200
_diffrn_standards_number 3
_exptl_absorpt_coefficient_mu_cm 4.916
_exptl_absorpt_correction_T_max 1.000
_exptl_absorpt_correction_T_min 0.885
_exptl_absorpt_correction_type empirical
_exptl_absorpt_process_details psi-scan
_exptl_crystal_colour red
_exptl_crystal_density_diffrn 1.310
_exptl_crystal_description prismatic
_exptl_crystal_F_000 768.00
_exptl_crystal_size_max 0.300
_exptl_crystal_size_min 0.200
_refine_diff_density_max -0.19920
_refine_diff_density_min 0.33880
_refine_ls_extinction_coef 1.68864
_refine_ls_extinction_method Zachariasen_type_2_gaussian_isotropic
_refine_ls_goodness_of_fit_obs 1.420
_refine_ls_matrix_type full
_refine_ls_number_parameters 460
_refine_ls_number_reflns 3250
_refine_ls_number_restraints 0
_refine_ls_R_factor_obs 0.0420
_refine_ls_shift/esd_max 0.0020
_refine_ls_structure_factor_coef F
_refine_ls_weighting_scheme sigma
_refine_ls_wR_factor_obs 0.0450
_cod_data_source_file ja016121w_4.cif
_cod_data_source_block master_file_afc7*.xtl
_cod_original_cell_volume 1857.0(4)
_cod_original_sg_symbol_H-M 'P 21 '
_cod_original_formula_sum 'C44 H41 O3 N2 P Fe'
_cod_database_code 4115636

loop_
_symmetry_equiv_pos_as_xyz
'   +x,   +y,   +z'
'   -x,1/2+y,   -z'

loop_
_atom_site_aniso_label
_atom_site_aniso_U_11
_atom_site_aniso_U_22
_atom_site_aniso_U_33
_atom_site_aniso_U_12
_atom_site_aniso_U_13
_atom_site_aniso_U_23
Fe 0.0472(3) 0.0467(4) 0.0401(3) -0.0056(4) -0.0029(3) -0.0024(4)
P 0.0454(6) 0.0370(7) 0.0467(7) -0.0017(5) -0.0051(5) 0.0026(6)
O1 0.068(2) 0.053(2) 0.056(2) -0.009(2) 0.004(2) 0.005(2)
O2 0.045(2) 0.041(2) 0.068(2) -0.006(1) -0.015(2) 0.009(2)
O3 0.057(2) 0.053(2) 0.085(3) -0.008(2) 0.010(2) -0.006(2)
N1 0.049(2) 0.059(3) 0.055(2) -0.001(2) 0.007(2) 0.003(2)
N2 0.079(3) 0.043(3) 0.046(2) 0.004(2) -0.002(2) 0.005(2)
C1 0.062(3) 0.062(4) 0.056(3) -0.006(3) 0.004(3) -0.028(3)
C2 0.072(4) 0.097(5) 0.041(3) 0.007(4) -0.011(3) -0.015(3)
C3 0.076(4) 0.090(5) 0.042(3) 0.007(4) 0.002(3) 0.012(3)
C4 0.064(3) 0.062(3) 0.052(3) -0.005(3) 0.011(2) -0.003(3)
C5 0.051(3) 0.055(3) 0.048(3) -0.003(2) 0.005(2) -0.007(3)
C6 0.049(3) 0.047(3) 0.046(3) 0.000(2) 0.009(2) -0.007(2)
C7 0.072(4) 0.051(3) 0.066(3) 0.007(3) 0.012(3) 0.002(3)
C8 0.056(3) 0.060(3) 0.056(3) 0.008(3) -0.002(2) 0.002(3)
C9 0.076(4) 0.062(4) 0.060(3) 0.018(3) -0.013(3) -0.007(3)
C10 0.062(3) 0.054(3) 0.058(3) 0.009(3) -0.009(3) 0.001(3)
C11 0.066(3) 0.067(4) 0.062(3) 0.009(3) 0.003(3) -0.005(3)
C12 0.104(5) 0.075(5) 0.070(4) 0.028(4) 0.019(4) 0.010(4)
C13 0.091(5) 0.109(6) 0.049(3) 0.048(5) -0.004(3) 0.002(4)
C14 0.062(4) 0.103(6) 0.083(5) 0.015(4) -0.028(3) -0.016(4)
C15 0.069(4) 0.073(4) 0.066(4) 0.001(3) -0.005(3) 0.004(3)
C16 0.045(2) 0.055(3) 0.043(2) 0.000(3) -0.002(2) -0.008(3)
C17 0.060(3) 0.056(3) 0.051(3) -0.011(3) -0.005(2) -0.018(3)
C18 0.067(3) 0.041(3) 0.066(3) 0.001(3) 0.003(3) 0.002(3)
C19 0.045(3) 0.046(3) 0.052(3) -0.004(2) -0.006(2) 0.006(2)
C20 0.039(2) 0.037(3) 0.048(3) -0.003(2) -0.001(2) -0.002(2)
C21 0.042(2) 0.037(3) 0.058(3) -0.007(2) -0.006(2) 0.006(2)
C22 0.061(3) 0.048(3) 0.076(4) -0.004(3) -0.013(3) 0.018(3)
C23 0.062(3) 0.041(3) 0.092(4) -0.010(3) 0.000(3) 0.012(3)
C24 0.047(3) 0.045(3) 0.068(3) -0.010(2) 0.002(2) 0.000(3)
C25 0.064(3) 0.059(4) 0.085(4) -0.020(3) 0.004(3) -0.014(3)
C26 0.057(3) 0.081(4) 0.069(4) -0.024(3) -0.003(3) -0.020(3)
C27 0.053(3) 0.085(4) 0.051(3) -0.019(3) 0.000(3) -0.012(3)
C28 0.050(3) 0.063(4) 0.048(3) -0.003(3) -0.001(2) -0.002(3)
C29 0.041(2) 0.043(3) 0.052(3) -0.006(2) 0.005(2) -0.006(2)
C30 0.036(2) 0.043(3) 0.051(3) -0.003(2) 0.001(2) 0.002(2)
C31 0.033(2) 0.046(3) 0.053(3) -0.007(2) -0.010(2) 0.011(2)
C32 0.036(2) 0.047(3) 0.067(3) -0.010(2) -0.009(2) 0.009(3)
C33 0.051(3) 0.053(3) 0.084(4) -0.006(3) -0.010(3) 0.019(3)
C34 0.068(4) 0.061(4) 0.096(5) -0.016(3) -0.029(4) 0.035(4)
C35 0.050(3) 0.101(5) 0.051(3) -0.022(3) -0.014(3) 0.039(3)
C36 0.066(4) 0.160(9) 0.061(5) -0.025(5) -0.012(3) 0.038(5)
C37 0.066(4) 0.21(1) 0.051(4) -0.034(7) 0.000(3) 0.017(7)
C38 0.055(4) 0.157(8) 0.061(4) 0.003(5) -0.011(3) -0.020(5)
C39 0.046(3) 0.104(5) 0.050(3) 0.005(3) -0.008(3) -0.003(3)
C40 0.039(2) 0.068(4) 0.050(3) -0.005(2) -0.013(2) 0.010(3)
C41 0.071(3) 0.051(3) 0.064(3) 0.009(3) -0.009(3) 0.015(3)
C42 0.085(5) 0.087(5) 0.138(7) 0.009(4) -0.031(4) 0.033(5)
C43 0.24(1) 0.060(4) 0.052(4) 0.036(6) 0.025(5) 0.004(3)
C44 0.49(2) 0.093(7) 0.087(7) 0.00(1) 0.04(1) -0.002(6)

loop_
_atom_site_label
_atom_site_fract_x
_atom_site_fract_y
_atom_site_fract_z
_atom_site_U_iso_or_equiv
_atom_site_thermal_displace_type
Fe 0.22031(5) 0.0155 0.23387(4) 0.0448 Uij
P 0.02947(10) -0.1548(1) 0.33612(9) 0.0432 Uij
O1 0.3834(3) -0.2168(3) 0.3481(3) 0.0590 Uij
O2 -0.1033(3) -0.1071(3) 0.3066(3) 0.0518 Uij
O3 -0.3405(3) 0.0767(3) 0.2660(3) 0.0647 Uij
N1 0.5210(3) -0.0859(4) 0.3300(3) 0.0543 Uij
N2 0.0343(4) -0.1778(4) 0.4597(3) 0.0561 Uij
C1 0.2570(4) -0.1347(5) 0.1686(4) 0.0599 Uij
C2 0.2139(5) -0.0580(6) 0.0953(4) 0.0705 Uij
C3 0.2865(5) 0.0378(6) 0.0941(4) 0.0693 Uij
C4 0.3750(4) 0.0213(6) 0.1668(4) 0.0593 Uij
C5 0.3577(4) -0.0850(5) 0.2135(4) 0.0513 Uij
C6 0.4265(4) -0.1286(4) 0.2982(4) 0.0472 Uij
C7 0.4732(5) -0.2466(5) 0.4197(4) 0.0631 Uij
C8 0.5468(4) -0.1412(5) 0.4283(4) 0.0575 Uij
C9 0.5139(5) -0.0576(5) 0.5085(5) 0.0662 Uij
C10 0.5566(5) -0.0856(5) 0.6142(4) 0.0583 Uij
C11 0.4987(5) -0.1603(5) 0.6731(4) 0.0650 Uij
C12 0.5418(6) -0.1858(6) 0.7688(5) 0.0825 Uij
C13 0.6406(6) -0.1371(7) 0.8051(4) 0.0831 Uij
C14 0.6973(5) -0.0642(7) 0.7488(5) 0.0835 Uij
C15 0.6567(5) -0.0382(5) 0.6518(4) 0.0695 Uij
C16 0.1941(3) 0.0202(6) 0.3835(3) 0.0477 Uij
C17 0.2247(4) 0.1294(5) 0.3469(4) 0.0555 Uij
C18 0.1401(4) 0.1619(5) 0.2730(4) 0.0579 Uij
C19 0.0593(4) 0.0734(4) 0.2624(4) 0.0480 Uij
C20 0.0913(4) -0.0147(4) 0.3301(3) 0.0414 Uij
C21 -0.1859(4) -0.1787(4) 0.2671(4) 0.0460 Uij
C22 -0.2017(4) -0.2869(5) 0.3075(4) 0.0618 Uij
C23 -0.2855(5) -0.3558(5) 0.2688(5) 0.0650 Uij
C24 -0.3601(4) -0.3205(4) 0.1895(4) 0.0531 Uij
C25 -0.4508(5) -0.3881(5) 0.1508(5) 0.0692 Uij
C26 -0.5236(5) -0.3501(6) 0.0786(4) 0.0689 Uij
C27 -0.5095(4) -0.2426(6) 0.0383(4) 0.0630 Uij
C28 -0.4230(4) -0.1739(5) 0.0716(4) 0.0538 Uij
C29 -0.3442(4) -0.2106(4) 0.1500(4) 0.0452 Uij
C30 -0.2556(4) -0.1386(4) 0.1893(4) 0.0434 Uij
C31 -0.2330(4) -0.0263(4) 0.1448(4) 0.0443 Uij
C32 -0.2735(4) 0.0715(5) 0.1853(4) 0.0504 Uij
C33 -0.2465(5) 0.1777(5) 0.1473(5) 0.0630 Uij
C34 -0.1821(5) 0.1855(6) 0.0669(5) 0.0759 Uij
C35 -0.1376(5) 0.0909(6) 0.0206(4) 0.0676 Uij
C36 -0.0665(6) 0.0949(9) -0.0629(6) 0.0962 Uij
C37 -0.0258(6) 0.003(1) -0.1047(5) 0.1089 Uij
C38 -0.0514(6) -0.1055(9) -0.0693(5) 0.0911 Uij
C39 -0.1206(5) -0.1163(6) 0.0134(4) 0.0671 Uij
C40 -0.1641(4) -0.0193(5) 0.0598(4) 0.0526 Uij
C41 0.0553(5) -0.2929(5) 0.4934(4) 0.0624 Uij
C42 0.1730(6) -0.3101(7) 0.5418(6) 0.1040 Uij
C43 -0.0175(9) -0.1020(6) 0.5289(5) 0.1161 Uij
C44 0.034(2) -0.0788(9) 0.6185(8) 0.2237 Uij
H1 0.2245 -0.2139 0.1763 0.0823 Uij
H2 0.1367 -0.0539 0.0491 0.0642 Uij
H3 0.2566 0.1081 0.0481 0.0823 Uij
H4 0.4278 0.0822 0.1962 0.0823 Uij
H5 0.4427 -0.2651 0.4821 0.0823 Uij
H6 0.5163 -0.3087 0.3962 0.0823 Uij
H7 0.6263 -0.1605 0.4352 0.0823 Uij
H8 0.5438 0.0134 0.4917 0.0823 Uij
H9 0.4329 -0.0549 0.5080 0.0823 Uij
H10 0.4298 -0.1949 0.6476 0.0823 Uij
H11 0.5015 -0.2378 0.8095 0.0823 Uij
H12 0.6707 -0.1627 0.8743 0.0823 Uij
H13 0.7645 -0.0300 0.7758 0.1251 Uij
H14 0.6988 0.0130 0.6116 0.0823 Uij
H15 0.2515 -0.0286 0.4274 0.0823 Uij
H16 0.2797 0.1670 0.3919 0.0823 Uij
H17 0.1433 0.2416 0.2421 0.0823 Uij
H18 -0.0134 0.0761 0.2075 0.0823 Uij
H19 -0.1544 -0.3119 0.3627 0.0823 Uij
H20 -0.2941 -0.4295 0.2961 0.0823 Uij
H21 -0.4651 -0.4700 0.1806 0.0823 Uij
H22 -0.5851 -0.3963 0.0549 0.0823 Uij
H23 -0.5639 -0.2233 -0.0127 0.0823 Uij
H24 -0.4148 -0.1012 0.0425 0.0823 Uij
H25 -0.2723 0.2442 0.1788 0.0823 Uij
H26 -0.1652 0.2676 0.0475 0.0823 Uij
H27 -0.0493 0.1669 -0.0893 0.1404 Uij
H28 0.0213 0.0124 -0.1597 0.0823 Uij
H29 -0.0221 -0.1708 -0.1008 0.0823 Uij
H30 -0.1269 -0.2147 0.0327 0.0823 Uij
H31 0.0469 -0.3419 0.4375 0.0823 Uij
H32 -0.0004 -0.3118 0.5408 0.0823 Uij
H33 0.2280 -0.3166 0.4915 0.1251 Uij
H34 0.1923 -0.2474 0.5836 0.0823 Uij
H35 0.1740 -0.3768 0.5811 0.0823 Uij
H36 -0.0275 -0.0319 0.4952 0.1283 Uij
H37 -0.0906 -0.1324 0.5425 0.1283 Uij
H38 0.1147 -0.0642 0.6099 0.2137 Uij
H39 0.0290 -0.1422 0.6623 0.2137 Uij
H40 0.0016 -0.0152 0.6484 0.2137 Uij
H41 -0.3921 0.0114 0.2729 0.0823 Uij

loop_
_atom_type_symbol
_atom_type_oxidation_number
_atom_type_number_in_cell
_atom_type_scat_dispersion_real
_atom_type_scat_dispersion_imag
_atom_type_scat_source
C 0 88 0.003 0.002 'International Tables'
H 0 82 0.000 0.000 'International Tables'
N 0 4 0.006 0.003 'International Tables'
O 0 6 0.011 0.006 'International Tables'
P 0 2 0.102 0.094 'International Tables'
Fe 0 2 0.346 0.844 'International Tables'

loop_
_geom_angle_atom_site_label_1
_geom_angle_atom_site_label_2
_geom_angle_atom_site_label_3
_geom_angle
_geom_angle_publ_flag
C(1) Fe C(2) 40.6(2) yes
C(1) Fe C(3) 68.4(3) yes
C(1) Fe C(4) 68.8(3) yes
C(1) Fe C(5) 41.1(2) yes
C(1) Fe C(16) 119.2(2) yes
C(1) Fe C(17) 154.6(2) yes
C(1) Fe C(18) 162.9(2) yes
C(1) Fe C(19) 125.6(2) yes
C(1) Fe C(20) 106.8(2) yes
C(2) Fe C(3) 40.3(2) yes
C(2) Fe C(4) 67.7(2) yes
C(2) Fe C(5) 68.2(2) yes
C(2) Fe C(16) 154.1(3) yes
C(2) Fe C(17) 163.4(3) yes
C(2) Fe C(18) 126.2(2) yes
C(2) Fe C(19) 108.0(2) yes
C(2) Fe C(20) 119.5(2) yes
C(3) Fe C(4) 39.9(2) yes
C(3) Fe C(5) 68.2(2) yes
C(3) Fe C(16) 163.8(2) yes
C(3) Fe C(17) 126.2(3) yes
C(3) Fe C(18) 108.2(2) yes
C(3) Fe C(19) 120.2(2) yes
C(3) Fe C(20) 154.1(2) yes
C(4) Fe C(5) 40.9(3) yes
C(4) Fe C(16) 126.7(2) yes
C(4) Fe C(17) 107.9(2) yes
C(4) Fe C(18) 120.2(3) yes
C(4) Fe C(19) 154.2(2) yes
C(4) Fe C(20) 164.2(2) yes
C(5) Fe C(16) 107.3(2) yes
C(5) Fe C(17) 119.7(2) yes
C(5) Fe C(18) 154.8(2) yes
C(5) Fe C(19) 163.4(2) yes
C(5) Fe C(20) 125.9(2) yes
C(16) Fe C(17) 41.3(2) yes
C(16) Fe C(18) 68.8(2) yes
C(16) Fe C(19) 68.6(2) yes
C(16) Fe C(20) 41.1(2) yes
C(17) Fe C(18) 40.9(2) yes
C(17) Fe C(19) 68.6(2) yes
C(17) Fe C(20) 69.3(2) yes
C(18) Fe C(19) 40.3(2) yes
C(18) Fe C(20) 68.5(2) yes
C(19) Fe C(20) 40.6(2) yes
O(2) P N(2) 106.4(2) yes
O(2) P C(20) 92.7(2) yes
N(2) P C(20) 101.2(2) yes
C(6) O(1) C(7) 104.1(4) yes
P O(2) C(21) 120.6(3) yes
C(6) N(1) C(8) 105.2(4) yes
P N(2) C(41) 117.2(4) yes
P N(2) C(43) 122.3(4) yes
C(41) N(2) C(43) 117.1(5) yes
Fe C(1) C(2) 70.1(3) yes
Fe C(1) C(5) 69.0(3) yes
C(2) C(1) C(5) 107.0(5) yes
Fe C(2) C(1) 69.3(3) yes
Fe C(2) C(3) 70.6(3) yes
C(1) C(2) C(3) 109.0(5) yes
Fe C(3) C(2) 69.1(3) yes
Fe C(3) C(4) 69.4(3) yes
C(2) C(3) C(4) 107.7(6) yes
Fe C(4) C(3) 70.7(3) yes
Fe C(4) C(5) 68.6(3) yes
C(3) C(4) C(5) 108.3(5) yes
Fe C(5) C(1) 69.9(3) yes
Fe C(5) C(4) 70.4(3) yes
Fe C(5) C(6) 121.4(3) yes
C(1) C(5) C(4) 108.0(5) yes
C(1) C(5) C(6) 127.0(5) yes
C(4) C(5) C(6) 124.8(5) yes
O(1) C(6) N(1) 118.6(5) yes
O(1) C(6) C(5) 117.0(4) yes
N(1) C(6) C(5) 124.3(5) yes
O(1) C(7) C(8) 104.2(4) yes
N(1) C(8) C(7) 101.6(4) yes
N(1) C(8) C(9) 106.7(4) yes
C(7) C(8) C(9) 115.6(5) yes
C(8) C(9) C(10) 115.6(5) yes
C(9) C(10) C(11) 121.5(5) yes
C(9) C(10) C(15) 119.7(5) yes
C(11) C(10) C(15) 118.8(5) yes
C(10) C(11) C(12) 119.8(6) yes
C(11) C(12) C(13) 120.5(6) yes
C(12) C(13) C(14) 120.3(6) yes
C(13) C(14) C(15) 120.4(6) yes
C(10) C(15) C(14) 120.2(6) yes
Fe C(16) C(17) 68.9(3) yes
Fe C(16) C(20) 69.9(2) yes
C(17) C(16) C(20) 107.7(4) yes
Fe C(17) C(16) 69.8(3) yes
Fe C(17) C(18) 70.5(3) yes
C(16) C(17) C(18) 107.9(4) yes
Fe C(18) C(17) 68.6(3) yes
Fe C(18) C(19) 69.9(3) yes
C(17) C(18) C(19) 108.1(5) yes
Fe C(19) C(18) 69.8(3) yes
Fe C(19) C(20) 69.7(3) yes
C(18) C(19) C(20) 108.9(4) yes
Fe C(20) P 119.4(2) yes
Fe C(20) C(16) 69.0(2) yes
Fe C(20) C(19) 69.8(3) yes
P C(20) C(16) 124.7(4) yes
P C(20) C(19) 127.2(3) yes
C(16) C(20) C(19) 107.4(4) yes
O(2) C(21) C(22) 121.1(4) yes
O(2) C(21) C(30) 117.5(4) yes
C(22) C(21) C(30) 121.4(4) yes
C(21) C(22) C(23) 120.3(5) yes
C(22) C(23) C(24) 121.4(5) yes
C(23) C(24) C(25) 122.7(5) yes
C(23) C(24) C(29) 117.9(4) yes
C(25) C(24) C(29) 119.4(5) yes
C(24) C(25) C(26) 121.3(6) yes
C(25) C(26) C(27) 120.3(5) yes
C(26) C(27) C(28) 121.2(5) yes
C(27) C(28) C(29) 120.3(5) yes
C(24) C(29) C(28) 117.5(4) yes
C(24) C(29) C(30) 121.0(5) yes
C(28) C(29) C(30) 121.5(5) yes
C(21) C(30) C(29) 118.0(4) yes
C(21) C(30) C(31) 120.1(4) yes
C(29) C(30) C(31) 121.8(4) yes
C(30) C(31) C(32) 122.0(4) yes
C(30) C(31) C(40) 119.2(5) yes
C(32) C(31) C(40) 118.8(4) yes
O(3) C(32) C(31) 124.7(4) yes
O(3) C(32) C(33) 113.1(5) yes
C(31) C(32) C(33) 122.1(5) yes
C(32) C(33) C(34) 119.7(6) yes
C(33) C(34) C(35) 122.2(6) yes
C(34) C(35) C(36) 124.3(7) yes
C(34) C(35) C(40) 118.5(5) yes
C(36) C(35) C(40) 117.2(7) yes
C(35) C(36) C(37) 122.5(9) yes
C(36) C(37) C(38) 121.8(7) yes
C(37) C(38) C(39) 119.0(7) yes
C(38) C(39) C(40) 120.1(7) yes
C(31) C(40) C(35) 118.7(5) yes
C(31) C(40) C(39) 121.9(5) yes
C(35) C(40) C(39) 119.4(5) yes
N(2) C(41) C(42) 113.5(5) yes
N(2) C(43) C(44) 121.2(10) yes

loop_
_geom_bond_atom_site_label_1
_geom_bond_atom_site_label_2
_geom_bond_distance
_geom_bond_publ_flag
Fe C(1) 2.039(5) yes
Fe C(2) 2.049(5) yes
Fe C(3) 2.069(5) yes
Fe C(4) 2.052(5) yes
Fe C(5) 2.028(5) yes
Fe C(16) 2.040(4) yes
Fe C(17) 2.028(5) yes
Fe C(18) 2.053(5) yes
Fe C(19) 2.054(5) yes
Fe C(20) 2.053(4) yes
P O(2) 1.685(3) yes
P N(2) 1.675(4) yes
P C(20) 1.817(4) yes
O(1) C(6) 1.351(6) yes
O(1) C(7) 1.438(6) yes
O(2) C(21) 1.376(5) yes
O(3) C(32) 1.361(6) yes
N(1) C(6) 1.273(6) yes
N(1) C(8) 1.491(6) yes
N(2) C(41) 1.457(7) yes
N(2) C(43) 1.442(8) yes
C(1) C(2) 1.417(8) yes
C(1) C(5) 1.429(7) yes
C(2) C(3) 1.420(9) yes
C(3) C(4) 1.407(7) yes
C(4) C(5) 1.426(9) yes
C(5) C(6) 1.459(7) yes
C(7) C(8) 1.520(8) yes
C(8) C(9) 1.523(8) yes
C(9) C(10) 1.519(8) yes
C(10) C(11) 1.381(8) yes
C(10) C(15) 1.375(8) yes
C(11) C(12) 1.391(8) yes
C(12) C(13) 1.364(10) yes
C(13) C(14) 1.340(10) yes
C(14) C(15) 1.400(8) yes
C(16) C(17) 1.436(8) yes
C(16) C(20) 1.436(6) yes
C(17) C(18) 1.425(7) yes
C(18) C(19) 1.416(7) yes
C(19) C(20) 1.425(6) yes
C(21) C(22) 1.409(7) yes
C(21) C(30) 1.382(6) yes
C(22) C(23) 1.363(7) yes
C(23) C(24) 1.411(7) yes
C(24) C(25) 1.413(7) yes
C(24) C(29) 1.422(7) yes
C(25) C(26) 1.340(8) yes
C(26) C(27) 1.398(9) yes
C(27) C(28) 1.362(7) yes
C(28) C(29) 1.437(7) yes
C(29) C(30) 1.428(6) yes
C(30) C(31) 1.488(7) yes
C(31) C(32) 1.374(7) yes
C(31) C(40) 1.421(7) yes
C(32) C(33) 1.400(7) yes
C(33) C(34) 1.341(9) yes
C(34) C(35) 1.393(10) yes
C(35) C(36) 1.419(10) yes
C(35) C(40) 1.448(8) yes
C(36) C(37) 1.32(1) yes
C(37) C(38) 1.41(1) yes
C(38) C(39) 1.403(9) yes
C(39) C(40) 1.413(8) yes
C(41) C(42) 1.512(8) yes
C(43) C(44) 1.35(1) yes
